data_1514731
loop_
_publ_author_name
'Rosen, Mari S.'
'Stern, Charlotte L.'
'Mirkin, Chad A.'

_publ_section_title
;
 Heteroligated PtII Weak-Link Approach complexes using hemilabile
 N-heterocyclic carbene--thioether and phosphino--thioether ligands
;
_journal_issue 11
_journal_name_full 'Chemical Science'
_journal_page_first 4193
_journal_paper_doi 10.1039/c3sc51557e
_journal_volume 4
_journal_year 2013
_chemical_formula_moiety 'C35 H33 N2 P Pt S2, 2(B F4)'
_chemical_formula_sum 'C35 H33 B2 F8 N2 P Pt S2'
_chemical_formula_weight 945.43
_chemical_name_systematic
;
 ?
;
_space_group_crystal_system monoclinic
_space_group_IT_number 14
_space_group_name_Hall '-P 2ybc'
_space_group_name_H-M_alt 'P 1 21/c 1'
_symmetry_space_group_name_Hall '-P 2ybc'
_symmetry_space_group_name_H-M 'P 1 21/c 1'
_atom_sites_solution_hydrogens geom
_atom_sites_solution_primary dual
_audit_creation_date 2012-09-19
_audit_creation_method
;
  Olex2 1.2
  (compiled May  9 2012 12:37:22, GUI svn.r4230)
;
_cell_angle_alpha 90
_cell_angle_beta 94.6700(10)
_cell_angle_gamma 90
_cell_formula_units_Z 4
_cell_length_a 10.2950(3)
_cell_length_b 9.8283(3)
_cell_length_c 34.0318(11)
_cell_measurement_reflns_used 9930
_cell_measurement_temperature 100(2)
_cell_measurement_theta_max 30.03
_cell_measurement_theta_min 2.23
_cell_volume 3431.99(18)
_computing_cell_refinement 'SAINT V7.23A (Bruker, 2005)'
_computing_data_collection 'APEX2 V2.1-4 (Bruker, 2007)'
_computing_data_reduction 'Bruker SAINT'
_computing_molecular_graphics
;
O. V. Dolomanov, L. J. Bourhis, R. J. Gildea, J. A. K. Howard and H. Puschmann,
OLEX2: a complete structure solution, refinement and analysis program.
J. Appl. Cryst. (2009). 42, 339-341.
;
_computing_publication_material
;
O. V. Dolomanov, L. J. Bourhis, R. J. Gildea, J. A. K. Howard and H. Puschmann,
OLEX2: a complete structure solution, refinement and analysis program.
J. Appl. Cryst. (2009). 42, 339-341.
;
_computing_structure_refinement
;
XLMP, G.M. Sheldrick, Acta Cryst.
(2008). A64, 112-122
;
_computing_structure_solution
;
XM, G.M. Sheldrick, Acta Cryst.
(2008). A64, 112-122
;
_diffrn_ambient_temperature 99.95
_diffrn_detector_area_resol_mean 8
_diffrn_measured_fraction_theta_full 0.998
_diffrn_measured_fraction_theta_max 0.998
_diffrn_measurement_device_type 'Bruker Kappa APEX CCD area detector'
_diffrn_measurement_method '\w and \f scans'
_diffrn_radiation_monochromator graphite
_diffrn_radiation_type MoK\a
_diffrn_radiation_wavelength 0.71073
_diffrn_reflns_av_R_equivalents 0.0438
_diffrn_reflns_Laue_measured_fraction_full 0.998
_diffrn_reflns_Laue_measured_fraction_max 0.998
_diffrn_reflns_limit_h_max 14
_diffrn_reflns_limit_h_min -11
_diffrn_reflns_limit_k_max 13
_diffrn_reflns_limit_k_min -13
_diffrn_reflns_limit_l_max 47
_diffrn_reflns_limit_l_min -47
_diffrn_reflns_number 36515
_diffrn_reflns_point_group_measured_fraction_full 0.998
_diffrn_reflns_point_group_measured_fraction_max 0.998
_diffrn_reflns_theta_full 25.242
_diffrn_reflns_theta_max 30.036
_diffrn_reflns_theta_min 2.157
_diffrn_source 'sealed tube'
_diffrn_standards_number 0
_exptl_absorpt_coefficient_mu 4.331
_exptl_absorpt_correction_T_max 0.7460
_exptl_absorpt_correction_T_min 0.3193
_exptl_absorpt_correction_type multi-scan
_exptl_absorpt_process_details
;
SADABS-2008/1 (Bruker,2008) was used for absorption correction.
wR2(int) was 0.1692 before and 0.0577 after correction.
The Ratio of minimum to maximum transmission is 0.4280.
The \l/2 correction factor is 0.0015.
;
_exptl_crystal_colour colourless
_exptl_crystal_colour_primary colourless
_exptl_crystal_density_diffrn 1.830
_exptl_crystal_description block
_exptl_crystal_F_000 1856
_exptl_crystal_size_max 0.311
_exptl_crystal_size_mid 0.153
_exptl_crystal_size_min 0.118
_refine_diff_density_max 2.637
_refine_diff_density_min -1.903
_refine_diff_density_rms 0.149
_refine_ls_extinction_method none
_refine_ls_goodness_of_fit_ref 1.285
_refine_ls_hydrogen_treatment constr
_refine_ls_matrix_type full
_refine_ls_number_parameters 461
_refine_ls_number_reflns 10001
_refine_ls_number_restraints 0
_refine_ls_restrained_S_all 1.285
_refine_ls_R_factor_all 0.0398
_refine_ls_R_factor_gt 0.0380
_refine_ls_shift/su_max 0.002
_refine_ls_shift/su_mean 0.000
_refine_ls_structure_factor_coef Fsqd
_refine_ls_weighting_details
;
 w=1/[\s^2^(Fo^2^)+14.3517P]
 where P=(Fo^2^+2Fc^2^)/3
;
_refine_ls_weighting_scheme calc
_refine_ls_wR_factor_gt 0.0823
_refine_ls_wR_factor_ref 0.0829
_reflns_Friedel_coverage 0.000
_reflns_number_gt 9644
_reflns_number_total 10001
_reflns_threshold_expression 'I > 2\s(I)'
_cod_data_source_file c3sc51557e.txt
_cod_data_source_block Closed_Tweezer_Complex_7
_cod_database_code 1514731
_diffrn_reflns_sigmai/neti 0.0368
_shelx_estimated_absorpt_t_max 0.629
_shelx_estimated_absorpt_t_min 0.346
_shelx_space_group_comment
;
The symmetry employed for this shelxl refinement is uniquely defined
by the following loop, which should always be used as a source of
symmetry information in preference to the above space-group names.
They are only intended as comments.
;
_shelxl_version_number 2012-4

loop_
_space_group_symop_operation_xyz
'x, y, z'
'-x, y+1/2, -z+1/2'
'-x, -y, -z'
'x, -y-1/2, z-1/2'

loop_
_atom_site_label
_atom_site_type_symbol
_atom_site_fract_x
_atom_site_fract_y
_atom_site_fract_z
_atom_site_U_iso_or_equiv
_atom_site_adp_type
_atom_site_occupancy
_atom_site_site_symmetry_order
_atom_site_calc_flag
_atom_site_refinement_flags
Pt1 Pt 0.934655(12) 0.740628(12) 0.633021(4) 0.00906(4) Uani 1 1 d D
S1 S 0.77408(9) 0.85246(9) 0.66514(2) 0.01260(16) Uani 1 1 d D
S2 S 1.02930(8) 0.95207(8) 0.62206(3) 0.01116(15) Uani 1 1 d D
P1 P 0.80868(9) 0.55148(9) 0.63571(3) 0.01049(16) Uani 1 1 d D
N1 N 1.1508(3) 0.5460(3) 0.60427(8) 0.0100(5) Uani 1 1 d D
N2 N 1.1632(3) 0.7582(3) 0.58807(9) 0.0123(6) Uani 1 1 d D
C1 C 0.6745(3) 0.9523(4) 0.63086(10) 0.0118(6) Uani 1 1 d D
C2 C 0.6771(4) 0.9411(4) 0.59034(11) 0.0153(7) Uani 1 1 d D
H2 H 0.7368 0.8812 0.5793 0.018 Uiso 1 1 calc RD
C3 C 0.5910(4) 1.0189(4) 0.56603(12) 0.0192(7) Uani 1 1 d D
H3 H 0.5920 1.0127 0.5382 0.023 Uiso 1 1 calc RD
C4 C 0.5036(4) 1.1057(4) 0.58240(13) 0.0201(8) Uani 1 1 d D
H4 H 0.4446 1.1582 0.5657 0.024 Uiso 1 1 calc RD
C5 C 0.5018(4) 1.1164(4) 0.62287(13) 0.0214(8) Uani 1 1 d D
H5 H 0.4415 1.1757 0.6338 0.026 Uiso 1 1 calc RD
C6 C 0.5884(4) 1.0402(4) 0.64752(12) 0.0181(7) Uani 1 1 d D
H6 H 0.5886 1.0481 0.6753 0.022 Uiso 1 1 calc RD
C7 C 0.6582(4) 0.7197(4) 0.67469(11) 0.0175(7) Uani 1 1 d D
H7A H 0.6875 0.6720 0.6995 0.021 Uiso 1 1 calc RD
H7B H 0.5721 0.7611 0.6781 0.021 Uiso 1 1 calc RD
C8 C 0.6454(3) 0.6181(4) 0.64094(11) 0.0144(7) Uani 1 1 d D
H8A H 0.6108 0.6633 0.6163 0.017 Uiso 1 1 calc RD
H8B H 0.5854 0.5435 0.6469 0.017 Uiso 1 1 calc RD
C9 C 0.8389(4) 0.4449(4) 0.67864(10) 0.0135(6) Uani 1 1 d D
C10 C 0.9478(4) 0.4695(4) 0.70450(10) 0.0148(7) Uani 1 1 d D
H10 H 1.0060 0.5410 0.6992 0.018 Uiso 1 1 calc RD
C11 C 0.9718(4) 0.3900(5) 0.73800(12) 0.0232(8) Uani 1 1 d D
H11 H 1.0468 0.4063 0.7555 0.028 Uiso 1 1 calc RD
C12 C 0.8868(5) 0.2876(5) 0.74578(13) 0.0269(9) Uani 1 1 d D
H12 H 0.9035 0.2330 0.7687 0.032 Uiso 1 1 calc RD
C13 C 0.7769(5) 0.2634(4) 0.72048(13) 0.0274(9) Uani 1 1 d D
H13 H 0.7185 0.1926 0.7262 0.033 Uiso 1 1 calc RD
C14 C 0.7518(4) 0.3421(4) 0.68689(12) 0.0195(8) Uani 1 1 d D
H14 H 0.6760 0.3261 0.6697 0.023 Uiso 1 1 calc RD
C15 C 0.8099(3) 0.4517(4) 0.59140(10) 0.0126(6) Uani 1 1 d D
C16 C 0.8172(4) 0.3095(4) 0.59135(11) 0.0177(7) Uani 1 1 d D
H16 H 0.8069 0.2597 0.6148 0.021 Uiso 1 1 calc RD
C17 C 0.8395(4) 0.2421(4) 0.55690(12) 0.0211(8) Uani 1 1 d D
H17 H 0.8450 0.1457 0.5568 0.025 Uiso 1 1 calc RD
C18 C 0.8537(4) 0.3142(4) 0.52262(12) 0.0212(8) Uani 1 1 d D
H18 H 0.8725 0.2672 0.4993 0.025 Uiso 1 1 calc RD
C19 C 0.8409(4) 0.4542(4) 0.52200(11) 0.0211(8) Uani 1 1 d D
H19 H 0.8465 0.5029 0.4981 0.025 Uiso 1 1 calc RD
C20 C 0.8198(4) 0.5235(4) 0.55648(11) 0.0161(7) Uani 1 1 d D
H20 H 0.8122 0.6198 0.5562 0.019 Uiso 1 1 calc RD
C21 C 1.0888(3) 0.6663(3) 0.60715(9) 0.0105(6) Uani 1 1 d D
C22 C 1.1193(4) 0.4143(3) 0.62064(11) 0.0138(6) Uani 1 1 d D
H22A H 1.0483 0.4252 0.6379 0.021 Uiso 1 1 calc RD
H22B H 1.1963 0.3776 0.6359 0.021 Uiso 1 1 calc RD
H22C H 1.0920 0.3516 0.5992 0.021 Uiso 1 1 calc RD
C23 C 1.2621(3) 0.5601(4) 0.58393(10) 0.0117(6) Uani 1 1 d D
C24 C 1.3521(4) 0.4646(4) 0.57350(11) 0.0173(7) Uani 1 1 d D
H24 H 1.3453 0.3712 0.5802 0.021 Uiso 1 1 calc RD
C25 C 1.4525(4) 0.5133(4) 0.55270(12) 0.0200(8) Uani 1 1 d D
H25 H 1.5166 0.4515 0.5450 0.024 Uiso 1 1 calc RD
C26 C 1.4624(4) 0.6505(4) 0.54271(11) 0.0194(8) Uani 1 1 d D
H26 H 1.5335 0.6796 0.5287 0.023 Uiso 1 1 calc RD
C27 C 1.3707(4) 0.7455(4) 0.55280(11) 0.0175(7) Uani 1 1 d D
H27 H 1.3763 0.8386 0.5456 0.021 Uiso 1 1 calc RD
C28 C 1.2706(3) 0.6968(4) 0.57394(10) 0.0123(6) Uani 1 1 d D
C29 C 1.1290(4) 0.9004(4) 0.58349(10) 0.0128(6) Uani 1 1 d D
H29A H 1.0807 0.9149 0.5575 0.015 Uiso 1 1 calc RD
H29B H 1.2092 0.9562 0.5847 0.015 Uiso 1 1 calc RD
C30 C 1.1462(3) 0.9925(4) 0.66165(10) 0.0120(6) Uani 1 1 d D
C31 C 1.2457(4) 0.9046(4) 0.67522(11) 0.0158(7) Uani 1 1 d D
H31 H 1.2511 0.8156 0.6646 0.019 Uiso 1 1 calc RD
C32 C 1.3365(4) 0.9494(4) 0.70445(11) 0.0192(7) Uani 1 1 d D
H32 H 1.4051 0.8906 0.7141 0.023 Uiso 1 1 calc RD
C33 C 1.3285(4) 1.0802(4) 0.71994(11) 0.0205(8) Uani 1 1 d D
H33 H 1.3937 1.1117 0.7391 0.025 Uiso 1 1 calc RD
C34 C 1.2256(4) 1.1640(4) 0.70734(12) 0.0218(8) Uani 1 1 d D
H34 H 1.2180 1.2514 0.7188 0.026 Uiso 1 1 calc RD
C35 C 1.1334(4) 1.1211(4) 0.67802(11) 0.0168(7) Uani 1 1 d D
H35 H 1.0627 1.1785 0.6692 0.020 Uiso 1 1 calc RD
F1 F 0.2326(3) 0.5421(3) 0.69610(9) 0.0397(8) Uani 1 1 d D
F2 F 0.4116(3) 0.4243(3) 0.68169(8) 0.0304(6) Uani 1 1 d D
F3 F 0.4314(3) 0.6301(3) 0.71227(8) 0.0283(6) Uani 1 1 d D
F4 F 0.3627(3) 0.4482(3) 0.74558(8) 0.0366(7) Uani 1 1 d D
B1 B 0.3612(4) 0.5098(5) 0.70890(13) 0.0186(8) Uani 1 1 d D
F5 F 0.7734(3) 0.9939(3) 0.49127(8) 0.0337(7) Uani 1 1 d D
F6 F 0.8483(3) 0.8222(3) 0.45523(7) 0.0253(5) Uani 1 1 d D
F7 F 0.6936(3) 0.7819(3) 0.49715(8) 0.0327(6) Uani 1 1 d D
F8 F 0.8978(3) 0.8291(3) 0.52201(8) 0.0327(6) Uani 1 1 d D
B2 B 0.8040(4) 0.8563(4) 0.49126(12) 0.0160(8) Uani 1 1 d D

loop_
_atom_site_aniso_label
_atom_site_aniso_U_11
_atom_site_aniso_U_22
_atom_site_aniso_U_33
_atom_site_aniso_U_23
_atom_site_aniso_U_13
_atom_site_aniso_U_12
Pt1 0.00745(6) 0.00951(6) 0.01011(6) 0.00062(4) -0.00001(4) -0.00110(4)
S1 0.0097(4) 0.0177(4) 0.0104(4) -0.0008(3) 0.0009(3) 0.0014(3)
S2 0.0099(4) 0.0109(3) 0.0124(4) 0.0009(3) -0.0004(3) -0.0012(3)
P1 0.0092(4) 0.0133(4) 0.0088(4) 0.0011(3) 0.0001(3) -0.0035(3)
N1 0.0065(12) 0.0130(13) 0.0108(13) 0.0004(10) 0.0020(10) -0.0017(10)
N2 0.0121(14) 0.0146(13) 0.0098(13) -0.0036(10) -0.0018(10) -0.0045(11)
C1 0.0076(15) 0.0146(15) 0.0132(15) 0.0019(12) 0.0013(12) 0.0006(12)
C2 0.0123(16) 0.0179(16) 0.0157(17) -0.0011(13) 0.0016(13) 0.0015(13)
C3 0.0177(19) 0.0197(18) 0.0197(18) -0.0008(14) -0.0027(14) -0.0019(14)
C4 0.0150(18) 0.0176(17) 0.027(2) 0.0024(15) -0.0049(15) 0.0022(14)
C5 0.0164(18) 0.0184(17) 0.030(2) -0.0019(15) 0.0063(15) 0.0048(14)
C6 0.0155(18) 0.0182(17) 0.0210(18) -0.0025(14) 0.0034(14) 0.0003(14)
C7 0.0145(17) 0.0236(18) 0.0153(17) 0.0011(14) 0.0064(13) 0.0001(14)
C8 0.0085(15) 0.0216(17) 0.0133(16) 0.0016(13) 0.0024(12) -0.0027(13)
C9 0.0151(17) 0.0156(15) 0.0096(15) 0.0017(12) 0.0006(12) -0.0012(13)
C10 0.0151(17) 0.0176(16) 0.0119(15) 0.0014(13) 0.0013(13) 0.0021(13)
C11 0.026(2) 0.031(2) 0.0124(17) 0.0020(15) 0.0007(15) 0.0110(17)
C12 0.038(3) 0.026(2) 0.0170(19) 0.0085(16) 0.0058(17) 0.0126(19)
C13 0.039(3) 0.0218(19) 0.023(2) 0.0091(16) 0.0079(18) -0.0041(18)
C14 0.0208(19) 0.0207(18) 0.0175(18) 0.0051(14) 0.0041(14) -0.0059(15)
C15 0.0097(15) 0.0168(16) 0.0109(15) 0.0001(12) -0.0010(12) -0.0030(12)
C16 0.0180(18) 0.0173(17) 0.0174(17) -0.0002(13) 0.0001(14) -0.0053(14)
C17 0.0200(19) 0.0185(18) 0.0239(19) -0.0069(15) -0.0034(15) -0.0024(14)
C18 0.0187(19) 0.029(2) 0.0150(17) -0.0066(15) -0.0029(14) 0.0010(16)
C19 0.023(2) 0.030(2) 0.0101(16) 0.0009(14) -0.0003(14) -0.0018(16)
C20 0.0170(18) 0.0185(17) 0.0123(16) -0.0002(13) -0.0022(13) -0.0025(14)
C21 0.0118(15) 0.0149(15) 0.0040(13) 0.0025(11) -0.0036(11) -0.0058(12)
C22 0.0146(17) 0.0098(14) 0.0174(17) 0.0012(12) 0.0032(13) -0.0012(12)
C23 0.0092(15) 0.0173(16) 0.0086(14) -0.0016(12) 0.0019(11) -0.0033(12)
C24 0.0171(18) 0.0190(17) 0.0157(17) -0.0014(13) 0.0000(13) 0.0017(14)
C25 0.0120(17) 0.029(2) 0.0189(18) -0.0046(15) 0.0012(14) 0.0010(15)
C26 0.0121(17) 0.033(2) 0.0137(17) -0.0023(15) 0.0037(13) -0.0055(15)
C27 0.0140(17) 0.0226(18) 0.0161(16) -0.0005(14) 0.0027(13) -0.0057(14)
C28 0.0100(15) 0.0162(15) 0.0106(15) -0.0029(12) 0.0004(12) -0.0018(12)
C29 0.0152(17) 0.0142(15) 0.0091(15) 0.0023(12) 0.0015(12) -0.0025(12)
C30 0.0110(16) 0.0142(15) 0.0110(15) -0.0003(12) 0.0022(12) -0.0006(12)
C31 0.0160(17) 0.0189(17) 0.0122(16) -0.0029(13) -0.0007(13) 0.0010(14)
C32 0.0120(17) 0.030(2) 0.0154(17) -0.0014(15) -0.0013(13) -0.0004(15)
C33 0.0141(18) 0.033(2) 0.0146(17) -0.0070(15) 0.0034(13) -0.0097(15)
C34 0.025(2) 0.0207(18) 0.0195(19) -0.0070(15) 0.0019(15) -0.0060(16)
C35 0.0192(18) 0.0136(15) 0.0175(17) -0.0017(13) 0.0019(14) -0.0018(13)
F1 0.0132(13) 0.060(2) 0.0442(17) -0.0235(15) -0.0053(12) 0.0037(13)
F2 0.0283(15) 0.0345(14) 0.0300(14) -0.0072(11) 0.0119(11) 0.0036(11)
F3 0.0218(13) 0.0276(13) 0.0357(15) 0.0013(11) 0.0041(11) -0.0088(10)
F4 0.055(2) 0.0336(15) 0.0222(13) 0.0017(11) 0.0065(13) -0.0127(14)
B1 0.0109(19) 0.025(2) 0.020(2) -0.0025(16) 0.0013(15) -0.0039(16)
F5 0.062(2) 0.0175(11) 0.0240(13) 0.0048(10) 0.0192(13) 0.0078(12)
F6 0.0351(15) 0.0226(12) 0.0191(12) -0.0016(9) 0.0085(10) 0.0032(10)
F7 0.0238(14) 0.0430(16) 0.0309(14) 0.0105(12) 0.0003(11) -0.0159(12)
F8 0.0254(14) 0.0468(17) 0.0242(13) 0.0053(12) -0.0081(11) -0.0036(12)
B2 0.018(2) 0.0179(18) 0.0127(18) 0.0027(14) 0.0016(14) -0.0018(15)

loop_
_atom_type_symbol
_atom_type_description
_atom_type_scat_dispersion_real
_atom_type_scat_dispersion_imag
_atom_type_scat_source
C C 0.0033 0.0016 'International Tables Vol C Tables 4.2.6.8 and 6.1.1.4'
H H 0.0000 0.0000 'International Tables Vol C Tables 4.2.6.8 and 6.1.1.4'
B B 0.0013 0.0007 'International Tables Vol C Tables 4.2.6.8 and 6.1.1.4'
F F 0.0171 0.0103 'International Tables Vol C Tables 4.2.6.8 and 6.1.1.4'
N N 0.0061 0.0033 'International Tables Vol C Tables 4.2.6.8 and 6.1.1.4'
P P 0.1023 0.0942 'International Tables Vol C Tables 4.2.6.8 and 6.1.1.4'
Pt Pt -1.7033 8.3905 'International Tables Vol C Tables 4.2.6.8 and 6.1.1.4'
S S 0.1246 0.1234 'International Tables Vol C Tables 4.2.6.8 and 6.1.1.4'

loop_
_geom_angle_atom_site_label_1
_geom_angle_atom_site_label_2
_geom_angle_atom_site_label_3
_geom_angle
S1 Pt1 S2 88.65(3)
P1 Pt1 S1 86.44(3)
P1 Pt1 S2 168.53(3)
C21 Pt1 S1 172.16(10)
C21 Pt1 S2 84.21(10)
C21 Pt1 P1 101.16(10)
C1 S1 Pt1 110.16(12)
C1 S1 C7 99.28(18)
C7 S1 Pt1 104.29(13)
C29 S2 Pt1 97.75(12)
C30 S2 Pt1 110.07(12)
C30 S2 C29 102.97(17)
C8 P1 Pt1 104.09(12)
C9 P1 Pt1 116.50(13)
C9 P1 C8 103.24(17)
C15 P1 Pt1 111.66(12)
C15 P1 C8 110.26(17)
C15 P1 C9 110.45(17)
C21 N1 C22 128.9(3)
C21 N1 C23 111.2(3)
C23 N1 C22 119.8(3)
C21 N2 C29 122.9(3)
C28 N2 C21 111.6(3)
C28 N2 C29 125.4(3)
C2 C1 S1 123.4(3)
C2 C1 C6 121.3(3)
C6 C1 S1 115.3(3)
C1 C2 H2 120.5
C1 C2 C3 119.0(3)
C3 C2 H2 120.5
C2 C3 H3 120.0
C4 C3 C2 120.1(4)
C4 C3 H3 120.0
C3 C4 H4 119.8
C5 C4 C3 120.5(4)
C5 C4 H4 119.8
C4 C5 H5 120.0
C4 C5 C6 120.0(4)
C6 C5 H5 120.0
C1 C6 H6 120.4
C5 C6 C1 119.1(4)
C5 C6 H6 120.4
S1 C7 H7A 109.5
S1 C7 H7B 109.5
H7A C7 H7B 108.1
C8 C7 S1 110.8(2)
C8 C7 H7A 109.5
C8 C7 H7B 109.5
P1 C8 H8A 110.4
P1 C8 H8B 110.4
C7 C8 P1 106.6(3)
C7 C8 H8A 110.4
C7 C8 H8B 110.4
H8A C8 H8B 108.6
C10 C9 P1 119.3(3)
C10 C9 C14 119.9(3)
C14 C9 P1 120.8(3)
C9 C10 H10 119.9
C11 C10 C9 120.2(4)
C11 C10 H10 119.9
C10 C11 H11 120.1
C12 C11 C10 119.9(4)
C12 C11 H11 120.1
C11 C12 H12 119.8
C11 C12 C13 120.4(4)
C13 C12 H12 119.8
C12 C13 H13 119.9
C12 C13 C14 120.3(4)
C14 C13 H13 119.9
C9 C14 H14 120.3
C13 C14 C9 119.4(4)
C13 C14 H14 120.3
C16 C15 P1 123.3(3)
C20 C15 P1 116.4(3)
C20 C15 C16 119.8(3)
C15 C16 H16 120.3
C17 C16 C15 119.5(4)
C17 C16 H16 120.3
C16 C17 H17 119.8
C16 C17 C18 120.5(4)
C18 C17 H17 119.8
C17 C18 H18 119.8
C17 C18 C19 120.4(4)
C19 C18 H18 119.8
C18 C19 H19 120.1
C18 C19 C20 119.8(4)
C20 C19 H19 120.1
C15 C20 H20 120.0
C19 C20 C15 120.0(4)
C19 C20 H20 120.0
N1 C21 Pt1 138.0(2)
N1 C21 N2 104.8(3)
N2 C21 Pt1 117.1(2)
N1 C22 H22A 109.5
N1 C22 H22B 109.5
N1 C22 H22C 109.5
H22A C22 H22B 109.5
H22A C22 H22C 109.5
H22B C22 H22C 109.5
C24 C23 N1 130.9(3)
C24 C23 C28 122.4(3)
C28 C23 N1 106.8(3)
C23 C24 H24 122.0
C25 C24 C23 116.1(4)
C25 C24 H24 122.0
C24 C25 H25 119.0
C24 C25 C26 122.0(4)
C26 C25 H25 119.0
C25 C26 H26 119.2
C27 C26 C25 121.6(4)
C27 C26 H26 119.2
C26 C27 H27 121.8
C28 C27 C26 116.4(4)
C28 C27 H27 121.8
N2 C28 C23 105.6(3)
N2 C28 C27 132.8(3)
C27 C28 C23 121.5(3)
S2 C29 H29A 109.7
S2 C29 H29B 109.7
N2 C29 S2 110.0(2)
N2 C29 H29A 109.7
N2 C29 H29B 109.7
H29A C29 H29B 108.2
C31 C30 S2 123.3(3)
C31 C30 C35 121.5(3)
C35 C30 S2 115.2(3)
C30 C31 H31 120.7
C32 C31 C30 118.6(4)
C32 C31 H31 120.7
C31 C32 H32 119.7
C31 C32 C33 120.6(4)
C33 C32 H32 119.7
C32 C33 H33 120.0
C34 C33 C32 120.0(4)
C34 C33 H33 120.0
C33 C34 H34 119.9
C33 C34 C35 120.3(4)
C35 C34 H34 119.9
C30 C35 H35 120.5
C34 C35 C30 118.9(4)
C34 C35 H35 120.5
F2 B1 F1 109.1(3)
F2 B1 F3 110.6(3)
F2 B1 F4 111.1(4)
F3 B1 F1 107.9(4)
F3 B1 F4 109.3(3)
F4 B1 F1 108.7(4)
F5 B2 F8 109.3(3)
F6 B2 F5 109.1(3)
F6 B2 F8 111.2(3)
F7 B2 F5 109.0(4)
F7 B2 F6 109.6(3)
F7 B2 F8 108.6(3)

loop_
_geom_bond_atom_site_label_1
_geom_bond_atom_site_label_2
_geom_bond_distance
Pt1 S1 2.3302(9)
Pt1 S2 2.3380(8)
Pt1 P1 2.2728(9)
Pt1 C21 2.014(4)
S1 C1 1.783(4)
S1 C7 1.815(4)
S2 C29 1.804(4)
S2 C30 1.777(4)
P1 C8 1.826(4)
P1 C9 1.804(4)
P1 C15 1.800(4)
N1 C21 1.351(4)
N1 C22 1.456(4)
N1 C23 1.392(4)
N2 C21 1.380(4)
N2 C28 1.380(5)
N2 C29 1.446(4)
C1 C2 1.386(5)
C1 C6 1.392(5)
C2 H2 0.9500
C2 C3 1.391(5)
C3 H3 0.9500
C3 C4 1.389(6)
C4 H4 0.9500
C4 C5 1.383(6)
C5 H5 0.9500
C5 C6 1.392(6)
C6 H6 0.9500
C7 H7A 0.9900
C7 H7B 0.9900
C7 C8 1.520(5)
C8 H8A 0.9900
C8 H8B 0.9900
C9 C10 1.389(5)
C9 C14 1.395(5)
C10 H10 0.9500
C10 C11 1.388(5)
C11 H11 0.9500
C11 C12 1.373(7)
C12 H12 0.9500
C12 C13 1.386(7)
C13 H13 0.9500
C13 C14 1.387(6)
C14 H14 0.9500
C15 C16 1.399(5)
C15 C20 1.393(5)
C16 H16 0.9500
C16 C17 1.382(5)
C17 H17 0.9500
C17 C18 1.383(6)
C18 H18 0.9500
C18 C19 1.383(6)
C19 H19 0.9500
C19 C20 1.388(5)
C20 H20 0.9500
C22 H22A 0.9800
C22 H22B 0.9800
C22 H22C 0.9800
C23 C24 1.385(5)
C23 C28 1.391(5)
C24 H24 0.9500
C24 C25 1.385(6)
C25 H25 0.9500
C25 C26 1.396(6)
C26 H26 0.9500
C26 C27 1.390(6)
C27 H27 0.9500
C27 C28 1.389(5)
C29 H29A 0.9900
C29 H29B 0.9900
C30 C31 1.390(5)
C30 C35 1.392(5)
C31 H31 0.9500
C31 C32 1.381(5)
C32 H32 0.9500
C32 C33 1.394(6)
C33 H33 0.9500
C33 C34 1.383(6)
C34 H34 0.9500
C34 C35 1.385(6)
C35 H35 0.9500
F1 B1 1.396(5)
F2 B1 1.383(5)
F3 B1 1.386(5)
F4 B1 1.386(5)
F5 B2 1.389(5)
F6 B2 1.384(5)
F7 B2 1.380(5)
F8 B2 1.391(5)

loop_
_geom_torsion_atom_site_label_1
_geom_torsion_atom_site_label_2
_geom_torsion_atom_site_label_3
_geom_torsion_atom_site_label_4
_geom_torsion
Pt1 S1 C1 C2 12.2(3)
Pt1 S1 C1 C6 -170.3(3)
Pt1 S1 C7 C8 -36.2(3)
Pt1 S2 C29 N2 -28.2(2)
Pt1 S2 C30 C31 51.6(3)
Pt1 S2 C30 C35 -129.7(3)
Pt1 P1 C8 C7 -50.5(3)
Pt1 P1 C9 C10 -9.9(3)
Pt1 P1 C9 C14 167.5(3)
Pt1 P1 C15 C16 138.7(3)
Pt1 P1 C15 C20 -33.4(3)
S1 C1 C2 C3 176.9(3)
S1 C1 C6 C5 -176.4(3)
S1 C7 C8 P1 57.2(3)
S2 C30 C31 C32 175.8(3)
S2 C30 C35 C34 -175.9(3)
P1 C9 C10 C11 179.0(3)
P1 C9 C14 C13 -178.9(3)
P1 C15 C16 C17 -169.2(3)
P1 C15 C20 C19 170.4(3)
N1 C23 C24 C25 179.5(4)
N1 C23 C28 N2 -1.0(4)
N1 C23 C28 C27 -179.2(3)
C1 S1 C7 C8 77.5(3)
C1 C2 C3 C4 -0.3(6)
C2 C1 C6 C5 1.1(6)
C2 C3 C4 C5 0.4(6)
C3 C4 C5 C6 0.3(6)
C4 C5 C6 C1 -1.0(6)
C6 C1 C2 C3 -0.5(6)
C7 S1 C1 C2 -96.9(3)
C7 S1 C1 C6 80.6(3)
C8 P1 C9 C10 -123.2(3)
C8 P1 C9 C14 54.2(4)
C8 P1 C15 C16 -106.1(3)
C8 P1 C15 C20 81.8(3)
C9 P1 C8 C7 71.6(3)
C9 P1 C15 C16 7.3(4)
C9 P1 C15 C20 -164.8(3)
C9 C10 C11 C12 -0.7(6)
C10 C9 C14 C13 -1.6(6)
C10 C11 C12 C13 -0.3(6)
C11 C12 C13 C14 0.3(7)
C12 C13 C14 C9 0.6(7)
C14 C9 C10 C11 1.6(6)
C15 P1 C8 C7 -170.4(2)
C15 P1 C9 C10 118.9(3)
C15 P1 C9 C14 -63.7(4)
C15 C16 C17 C18 -0.4(6)
C16 C15 C20 C19 -2.0(6)
C16 C17 C18 C19 -2.5(6)
C17 C18 C19 C20 3.1(6)
C18 C19 C20 C15 -0.9(6)
C20 C15 C16 C17 2.6(6)
C21 N1 C23 C24 -178.4(4)
C21 N1 C23 C28 0.6(4)
C21 N2 C28 C23 1.1(4)
C21 N2 C28 C27 179.0(4)
C21 N2 C29 S2 25.2(4)
C22 N1 C21 Pt1 1.6(6)
C22 N1 C21 N2 177.0(3)
C22 N1 C23 C24 4.3(6)
C22 N1 C23 C28 -176.6(3)
C23 N1 C21 Pt1 -175.4(3)
C23 N1 C21 N2 0.0(4)
C23 C24 C25 C26 -0.2(6)
C24 C23 C28 N2 178.1(3)
C24 C23 C28 C27 -0.1(6)
C24 C25 C26 C27 -0.7(6)
C25 C26 C27 C28 1.2(6)
C26 C27 C28 N2 -178.5(4)
C26 C27 C28 C23 -0.8(5)
C28 N2 C21 Pt1 175.9(2)
C28 N2 C21 N1 -0.7(4)
C28 N2 C29 S2 -155.7(3)
C28 C23 C24 C25 0.5(6)
C29 S2 C30 C31 -51.8(3)
C29 S2 C30 C35 126.9(3)
C29 N2 C21 Pt1 -5.0(4)
C29 N2 C21 N1 178.5(3)
C29 N2 C28 C23 -178.1(3)
C29 N2 C28 C27 -0.2(6)
C30 S2 C29 N2 84.6(3)
C30 C31 C32 C33 -0.1(6)
C31 C30 C35 C34 2.8(6)
C31 C32 C33 C34 3.0(6)
C32 C33 C34 C35 -3.0(6)
C33 C34 C35 C30 0.1(6)
C35 C30 C31 C32 -2.8(6)
